data_7248327
loop_
_publ_author_name
'Nowicki, Krzysztof'
'Krajewska, Joanna'
'St\;epniewski, Tomasz'
'Wielechowska, Monika'
'Wi\'nska, Patrycja'
'Kaczmarczyk, Anna'
'Korpowska, Julia'
'Selent, Jana'
'Marek-Urban, Paulina H.'
'Durka, Krzysztof'
'Wozniak, Krzysztof'
'Laudy, Agnieszka E.'
'Luli\'nski, Sergiusz'

_publ_section_title
;
 Exploiting thiol-functionalized benzosiloxaboroles for achieving diverse
 substitution patterns -- synthesis, characterization and biological
 evaluation of promising antibacterial agents
;
_journal_name_full 'RSC Medicinal Chemistry'
_journal_paper_doi 10.1039/D4MD00061G
_journal_year 2024
_chemical_formula_moiety 'C11 H14 B F O3 S Si'
_chemical_formula_sum 'C11 H14 B F O3 S Si'
_chemical_formula_weight 284.18
_space_group_crystal_system triclinic
_space_group_IT_number 2
_space_group_name_Hall '-P 1'
_space_group_name_H-M_alt 'P -1'
_atom_sites_solution_hydrogens geom
_audit_creation_method SHELXL-2013
_audit_update_record
;
2023-09-22 deposited with the CCDC.	2024-03-19 downloaded from the CCDC.
;
_cell_angle_alpha 101.758(4)
_cell_angle_beta 103.715(4)
_cell_angle_gamma 105.684(4)
_cell_formula_units_Z 2
_cell_length_a 6.8604(4)
_cell_length_b 9.1623(4)
_cell_length_c 11.9467(5)
_cell_measurement_reflns_used 3449
_cell_measurement_temperature 100(2)
_cell_measurement_theta_max 77.1210
_cell_measurement_theta_min 5.2270
_cell_volume 672.94(6)
_computing_cell_refinement 'CrysAlisPro 1.171.42.70a (Rigaku OD, 2022)'
_computing_data_collection 'CrysAlisPro 1.171.42.70a (Rigaku OD, 2022)'
_computing_data_reduction 'CrysAlisPro 1.171.42.70a (Rigaku OD, 2022)'
_computing_structure_refinement 'SHELXL-2013 (Sheldrick, 2013)'
_diffrn_ambient_environment N~2~
_diffrn_ambient_temperature 100.00(10)
_diffrn_detector 'Hybrid Pixel Array Detector'
_diffrn_detector_area_resol_mean 10.0000
_diffrn_detector_type HyPix
_diffrn_measured_fraction_theta_full 0.935
_diffrn_measured_fraction_theta_max 0.909
_diffrn_measurement_device 'four-circle diffractometer'
_diffrn_measurement_device_type 'SuperNova, Dual, Cu at home/near, HyPix'
_diffrn_radiation_monochromator mirror
_diffrn_radiation_probe x-ray
_diffrn_radiation_type 'Cu K\a'
_diffrn_radiation_wavelength 1.54184
_diffrn_reflns_av_R_equivalents 0.0441
_diffrn_reflns_av_unetI/netI 0.0489
_diffrn_reflns_Laue_measured_fraction_full 0.935
_diffrn_reflns_Laue_measured_fraction_max 0.909
_diffrn_reflns_limit_h_max 8
_diffrn_reflns_limit_h_min -8
_diffrn_reflns_limit_k_max 11
_diffrn_reflns_limit_k_min -10
_diffrn_reflns_limit_l_max 14
_diffrn_reflns_limit_l_min -15
_diffrn_reflns_number 6224
_diffrn_reflns_point_group_measured_fraction_full 0.935
_diffrn_reflns_point_group_measured_fraction_max 0.909
_diffrn_reflns_theta_full 67.679
_diffrn_reflns_theta_max 77.517
_diffrn_reflns_theta_min 3.975
_diffrn_source 'micro-focus sealed X-ray tube'
_diffrn_source_type 'SuperNova (Cu) X-ray Source'
_exptl_absorpt_coefficient_mu 3.088
_exptl_absorpt_correction_T_max 1.000
_exptl_absorpt_correction_T_min 0.615
_exptl_absorpt_correction_type gaussian
_exptl_absorpt_process_details
;
CrysAlisPro 1.171.42.70a (Rigaku Oxford Diffraction, 2022)
Numerical absorption correction based on gaussian integration over
a multifaceted crystal model
Empirical absorption correction using spherical harmonics,
implemented in SCALE3 ABSPACK scaling algorithm.
;
_exptl_crystal_colour colourless
_exptl_crystal_density_diffrn 1.402
_exptl_crystal_description block
_exptl_crystal_F_000 296
_exptl_crystal_size_max 0.482
_exptl_crystal_size_mid 0.248
_exptl_crystal_size_min 0.066
_refine_diff_density_max 2.711
_refine_diff_density_min -0.679
_refine_diff_density_rms 0.268
_refine_ls_extinction_method none
_refine_ls_goodness_of_fit_ref 1.451
_refine_ls_hydrogen_treatment constr
_refine_ls_matrix_type full
_refine_ls_number_parameters 163
_refine_ls_number_reflns 2603
_refine_ls_number_restraints 0
_refine_ls_restrained_S_all 1.451
_refine_ls_R_factor_all 0.1137
_refine_ls_R_factor_gt 0.1077
_refine_ls_shift/su_max 0.000
_refine_ls_shift/su_mean 0.000
_refine_ls_structure_factor_coef Fsqd
_refine_ls_weighting_details 'w=1/[\s^2^(Fo^2^)+(0.2000P)^2^] where P=(Fo^2^+2Fc^2^)/3'
_refine_ls_weighting_scheme calc
_refine_ls_wR_factor_gt 0.317
_refine_ls_wR_factor_ref 0.325
_reflns_Friedel_coverage 0.000
_reflns_number_gt 2243
_reflns_number_total 2603
_reflns_threshold_expression 'I > 2\s(I)'
_cod_data_source_file d4md00061g2.cif
_cod_data_source_block 3
_cod_database_code 7248327
_shelx_space_group_comment
;
The symmetry employed for this shelxl refinement is uniquely defined
by the following loop, which should always be used as a source of
symmetry information in preference to the above space-group names.
They are only intended as comments.
;
_oxdiff_exptl_absorpt_empirical_full_min 0.641
_oxdiff_exptl_absorpt_empirical_full_max 1.715
_oxdiff_exptl_absorpt_empirical_details
;
Empirical correction (ABSPACK) includes:
- Absorption correction using spherical harmonics
- Frame scaling
;
_shelxl_version_number 2013-4

loop_
_space_group_symop_operation_xyz
'x, y, z'
'-x, -y, -z'

loop_
_atom_site_label
_atom_site_type_symbol
_atom_site_fract_x
_atom_site_fract_y
_atom_site_fract_z
_atom_site_U_iso_or_equiv
_atom_site_adp_type
_atom_site_occupancy
_atom_site_site_symmetry_order
_atom_site_calc_flag
_atom_site_refinement_flags_posn
_atom_site_refinement_flags_adp
_atom_site_refinement_flags_occupancy
_atom_site_disorder_assembly
_atom_site_disorder_group
S1 S 0.31933(16) 0.15580(11) 0.54288(8) 0.0271(4) Uani 1 1 d . . . . .
Si1 Si 0.80350(18) 0.76054(12) 0.87124(10) 0.0265(5) Uani 1 1 d . . . . .
F1 F 0.4960(4) 0.4908(3) 0.6121(2) 0.0334(7) Uani 1 1 d . . . . .
O1 O 0.8951(5) 0.6058(3) 1.1494(3) 0.0280(7) Uani 1 1 d . . . . .
H1 H 0.9713 0.6934 1.1996 0.042 Uiso 1 1 calc R U . . .
O2 O 0.8969(5) 0.7713(3) 1.0163(3) 0.0288(8) Uani 1 1 d . . . . .
O3 O 0.1357(6) -0.1286(4) 0.3493(3) 0.0330(8) Uani 1 1 d . . . . .
C5 C 0.5340(7) 0.4377(5) 0.7117(4) 0.0245(9) Uani 1 1 d . . . . .
C6 C 0.6520(7) 0.5444(5) 0.8209(4) 0.0266(9) Uani 1 1 d . . . . .
C1 C 0.4506(7) 0.2741(5) 0.6934(4) 0.0269(9) Uani 1 1 d . . . . .
C3 C 0.6029(7) 0.3251(5) 0.9083(4) 0.0267(9) Uani 1 1 d . . . . .
H3 H 0.6242 0.2865 0.9766 0.032 Uiso 1 1 calc R U . . .
C2 C 0.4863(7) 0.2202(5) 0.7955(4) 0.0266(9) Uani 1 1 d . . . . .
H2 H 0.4300 0.1104 0.7874 0.032 Uiso 1 1 calc R U . . .
C4 C 0.6892(6) 0.4869(5) 0.9226(4) 0.0251(9) Uani 1 1 d . . . . .
C10 C 0.1648(7) -0.1635(5) 0.4438(4) 0.0289(10) Uani 1 1 d . . . . .
C9 C 0.2654(7) -0.0384(5) 0.5635(4) 0.0274(9) Uani 1 1 d . . . . .
H9A H 0.3998 -0.0503 0.6067 0.033 Uiso 1 1 calc R U . . .
H9B H 0.1684 -0.0522 0.6130 0.033 Uiso 1 1 calc R U . . .
C11 C 0.1067(8) -0.3335(5) 0.4487(4) 0.0340(11) Uani 1 1 d . . . . .
H11A H 0.0425 -0.4052 0.3668 0.051 Uiso 1 1 calc R U . . .
H11B H 0.0048 -0.3521 0.4938 0.051 Uiso 1 1 calc R U . . .
H11C H 0.2354 -0.3532 0.4886 0.051 Uiso 1 1 calc R U . . .
B1 B 0.8347(8) 0.6262(6) 1.0392(4) 0.0266(10) Uani 1 1 d . . . . .
C8 C 1.0220(8) 0.8116(6) 0.8050(4) 0.0382(11) Uani 1 1 d . . . . .
H8A H 1.1061 0.7414 0.8152 0.057 Uiso 1 1 calc R U . . .
H8B H 1.1137 0.9216 0.8455 0.057 Uiso 1 1 calc R U . . .
H8C H 0.9618 0.7988 0.7191 0.057 Uiso 1 1 calc R U . . .
C7 C 0.6394(8) 0.8887(5) 0.8511(5) 0.0386(11) Uani 1 1 d . . . . .
H7A H 0.5262 0.8616 0.8879 0.058 Uiso 1 1 calc R U . . .
H7B H 0.5757 0.8728 0.7650 0.058 Uiso 1 1 calc R U . . .
H7C H 0.7290 0.9996 0.8895 0.058 Uiso 1 1 calc R U . . .

loop_
_atom_site_aniso_label
_atom_site_aniso_U_11
_atom_site_aniso_U_22
_atom_site_aniso_U_33
_atom_site_aniso_U_23
_atom_site_aniso_U_13
_atom_site_aniso_U_12
S1 0.0361(7) 0.0192(6) 0.0213(6) 0.0054(4) 0.0063(5) 0.0046(4)
Si1 0.0322(7) 0.0183(7) 0.0250(7) 0.0081(5) 0.0073(5) 0.0022(5)
F1 0.0508(16) 0.0238(13) 0.0211(12) 0.0111(10) 0.0070(11) 0.0058(11)
O1 0.0344(16) 0.0234(14) 0.0216(14) 0.0058(11) 0.0055(12) 0.0057(12)
O2 0.0341(16) 0.0208(14) 0.0251(15) 0.0053(12) 0.0070(12) 0.0018(12)
O3 0.0445(18) 0.0249(15) 0.0234(15) 0.0051(12) 0.0082(13) 0.0053(13)
C5 0.0307(19) 0.0221(18) 0.0221(19) 0.0105(15) 0.0079(15) 0.0080(15)
C6 0.034(2) 0.0213(18) 0.025(2) 0.0098(16) 0.0108(16) 0.0065(16)
C1 0.034(2) 0.0204(19) 0.022(2) 0.0051(15) 0.0080(16) 0.0044(16)
C3 0.035(2) 0.0221(19) 0.026(2) 0.0107(16) 0.0119(17) 0.0091(16)
C2 0.034(2) 0.0215(18) 0.024(2) 0.0110(16) 0.0083(16) 0.0060(16)
C4 0.0280(19) 0.0243(19) 0.0214(19) 0.0052(15) 0.0078(15) 0.0069(15)
C10 0.040(2) 0.0188(19) 0.024(2) 0.0055(15) 0.0088(17) 0.0038(16)
C9 0.037(2) 0.0161(17) 0.025(2) 0.0057(15) 0.0080(17) 0.0040(15)
C11 0.046(3) 0.0180(18) 0.032(2) 0.0068(16) 0.0086(19) 0.0036(17)
B1 0.029(2) 0.0209(19) 0.026(2) 0.0064(17) 0.0069(18) 0.0046(17)
C8 0.040(2) 0.038(2) 0.033(2) 0.0120(19) 0.0149(19) 0.0010(19)
C7 0.045(3) 0.023(2) 0.044(3) 0.0152(19) 0.006(2) 0.0063(18)

loop_
_atom_type_symbol
_atom_type_description
_atom_type_scat_dispersion_real
_atom_type_scat_dispersion_imag
_atom_type_scat_source
C C 0.0181 0.0091 'International Tables Vol C Tables 4.2.6.8 and 6.1.1.4'
H H 0.0000 0.0000 'International Tables Vol C Tables 4.2.6.8 and 6.1.1.4'
B B 0.0090 0.0039 'International Tables Vol C Tables 4.2.6.8 and 6.1.1.4'
O O 0.0492 0.0322 'International Tables Vol C Tables 4.2.6.8 and 6.1.1.4'
Si Si 0.2541 0.3302 'International Tables Vol C Tables 4.2.6.8 and 6.1.1.4'
F F 0.0727 0.0534 'International Tables Vol C Tables 4.2.6.8 and 6.1.1.4'
S S 0.3331 0.5567 'International Tables Vol C Tables 4.2.6.8 and 6.1.1.4'

loop_
_exptl_crystal_face_index_h
_exptl_crystal_face_index_k
_exptl_crystal_face_index_l
_exptl_crystal_face_perp_dist
-1 5 0 0.1021
0 -1 0 0.0635
-2 5 0 0.1438
4 -1 -2 0.1587
0 -1 -5 0.0341
0 1 5 0.0324
-4 -1 3 0.2875
1 0 -5 0.0875

loop_
_geom_angle_atom_site_label_1
_geom_angle_atom_site_label_2
_geom_angle_atom_site_label_3
_geom_angle
_geom_angle_site_symmetry_1
_geom_angle_site_symmetry_3
_geom_angle_publ_flag
C1 S1 C9 100.42(19) . . ?
O2 Si1 C7 111.0(2) . . ?
O2 Si1 C8 111.5(2) . . ?
C7 Si1 C8 110.5(2) . . ?
O2 Si1 C6 95.59(17) . . ?
C7 Si1 C6 115.1(2) . . ?
C8 Si1 C6 112.5(2) . . ?
B1 O1 H1 109.5 . . ?
B1 O2 Si1 113.1(3) . . ?
C6 C5 F1 119.1(4) . . ?
C6 C5 C1 124.1(4) . . ?
F1 C5 C1 116.8(4) . . ?
C5 C6 C4 118.1(4) . . ?
C5 C6 Si1 134.1(3) . . ?
C4 C6 Si1 107.6(3) . . ?
C2 C1 C5 116.8(4) . . ?
C2 C1 S1 126.5(3) . . ?
C5 C1 S1 116.6(3) . . ?
C2 C3 C4 120.8(4) . . ?
C2 C3 H3 119.6 . . ?
C4 C3 H3 119.6 . . ?
C3 C2 C1 120.8(4) . . ?
C3 C2 H2 119.6 . . ?
C1 C2 H2 119.6 . . ?
C3 C4 C6 119.3(4) . . ?
C3 C4 B1 129.9(4) . . ?
C6 C4 B1 110.7(4) . . ?
O3 C10 C9 121.5(4) . . ?
O3 C10 C11 122.7(4) . . ?
C9 C10 C11 115.8(4) . . ?
C10 C9 S1 110.5(3) . . ?
C10 C9 H9A 109.5 . . ?
S1 C9 H9A 109.5 . . ?
C10 C9 H9B 109.5 . . ?
S1 C9 H9B 109.5 . . ?
H9A C9 H9B 108.1 . . ?
C10 C11 H11A 109.5 . . ?
C10 C11 H11B 109.5 . . ?
H11A C11 H11B 109.5 . . ?
C10 C11 H11C 109.5 . . ?
H11A C11 H11C 109.5 . . ?
H11B C11 H11C 109.5 . . ?
O1 B1 O2 123.5(4) . . ?
O1 B1 C4 123.6(4) . . ?
O2 B1 C4 112.9(4) . . ?
Si1 C8 H8A 109.5 . . ?
Si1 C8 H8B 109.5 . . ?
H8A C8 H8B 109.5 . . ?
Si1 C8 H8C 109.5 . . ?
H8A C8 H8C 109.5 . . ?
H8B C8 H8C 109.5 . . ?
Si1 C7 H7A 109.5 . . ?
Si1 C7 H7B 109.5 . . ?
H7A C7 H7B 109.5 . . ?
Si1 C7 H7C 109.5 . . ?
H7A C7 H7C 109.5 . . ?
H7B C7 H7C 109.5 . . ?

loop_
_geom_bond_atom_site_label_1
_geom_bond_atom_site_label_2
_geom_bond_distance
_geom_bond_site_symmetry_2
_geom_bond_publ_flag
S1 C1 1.769(4) . ?
S1 C9 1.797(4) . ?
Si1 O2 1.671(3) . ?
Si1 C7 1.846(5) . ?
Si1 C8 1.851(5) . ?
Si1 C6 1.863(4) . ?
F1 C5 1.370(5) . ?
O1 B1 1.350(5) . ?
O1 H1 0.8400 . ?
O2 B1 1.387(5) . ?
O3 C10 1.221(5) . ?
C5 C6 1.366(6) . ?
C5 C1 1.402(6) . ?
C6 C4 1.416(5) . ?
C1 C2 1.400(6) . ?
C3 C2 1.388(6) . ?
C3 C4 1.397(5) . ?
C3 H3 0.9500 . ?
C2 H2 0.9500 . ?
C4 B1 1.578(6) . ?
C10 C9 1.507(6) . ?
C10 C11 1.517(5) . ?
C9 H9A 0.9900 . ?
C9 H9B 0.9900 . ?
C11 H11A 0.9800 . ?
C11 H11B 0.9800 . ?
C11 H11C 0.9800 . ?
C8 H8A 0.9800 . ?
C8 H8B 0.9800 . ?
C8 H8C 0.9800 . ?
C7 H7A 0.9800 . ?
C7 H7B 0.9800 . ?
C7 H7C 0.9800 . ?

loop_
_exptl_oxdiff_crystal_face_indexfrac_h
_exptl_oxdiff_crystal_face_indexfrac_k
_exptl_oxdiff_crystal_face_indexfrac_l
_exptl_oxdiff_crystal_face_x
_exptl_oxdiff_crystal_face_y
_exptl_oxdiff_crystal_face_z
-0.9941 5.0001 0.0068 0.1715 0.8118 0.2304
-0.0009 -1.0000 -0.0018 -0.0211 -0.1556 -0.0928
-1.9926 5.0002 0.0045 0.2376 0.8455 -0.0031
3.9929 -0.9982 -1.9941 -0.0321 -0.3973 0.8073
-0.0010 -0.9947 -5.0052 0.6123 -0.4233 -0.1781
0.0010 0.9947 5.0052 -0.6123 0.4233 0.1781
-3.9946 -1.0029 2.9912 -0.1368 0.1396 -0.9758
0.9983 0.0053 -5.0011 0.5673 -0.3013 0.1482
